data_1566194
loop_
_publ_author_name
'Ende, Martin'
'Gatta, G. Diego'
'Lotti, Paolo'
'Grandtner, Alexander'
'Miletich, Ronald'

_publ_section_title
;
 Cs(Be2Li)Al2Si6O18, a cesium-stuffed host-guest structure, and its
 structure-property variations with temperature and pressure
;
_journal_name_full 'Journal of Solid State Chemistry'
_journal_page_first 121841
_journal_paper_doi 10.1016/j.jssc.2020.121841
_journal_volume 293
_journal_year 2021
_chemical_formula_moiety 'Al18 Be18 Cs6.60 Li9 Na1.15 O162 Si54'
_chemical_formula_sum 'Al18 Be18 Cs6.6 Li9 Na1.15 O162 Si54'
_chemical_formula_weight 5722.49
_chemical_name_common 'raspberry beryl'
_chemical_name_mineral pezzottaite
_chemical_name_systematic pezzottaite
_space_group_crystal_system trigonal
_space_group_IT_number 167
_space_group_name_Hall '-R 3 2"c'
_space_group_name_H-M_alt 'R -3 c :H'
_atom_sites_solution_hydrogens .
_cell_angle_alpha 90
_cell_angle_beta 90
_cell_angle_gamma 120
_cell_formula_units_Z 2
_cell_length_a 15.950(8)
_cell_length_b 15.950(8)
_cell_length_c 27.82(2)
_cell_measurement_reflns_used 110718
_cell_measurement_temperature 373(1)
_cell_measurement_theta_max 51
_cell_measurement_theta_min 2
_cell_volume 6129(6)
_computing_structure_refinement 'SHELXL-2018/3 (Sheldrick, 2018)'
_diffrn_ambient_temperature 373(1)
_diffrn_measured_fraction_theta_full 0.999
_diffrn_measured_fraction_theta_max 0.996
_diffrn_measurement_device_type StoeStadiVari
_diffrn_measurement_method 'profile data from \q/2\q scans'
_diffrn_radiation_type MoK\a
_diffrn_radiation_wavelength 0.71073
_diffrn_reflns_av_R_equivalents 0.0481
_diffrn_reflns_av_unetI/netI 0.0164
_diffrn_reflns_Laue_measured_fraction_full 0.999
_diffrn_reflns_Laue_measured_fraction_max 0.996
_diffrn_reflns_limit_h_max 34
_diffrn_reflns_limit_h_min -25
_diffrn_reflns_limit_k_max 24
_diffrn_reflns_limit_k_min -34
_diffrn_reflns_limit_l_max 60
_diffrn_reflns_limit_l_min -57
_diffrn_reflns_number 110718
_diffrn_reflns_point_group_measured_fraction_full 0.999
_diffrn_reflns_point_group_measured_fraction_max 0.996
_diffrn_reflns_theta_full 25.242
_diffrn_reflns_theta_max 50.586
_diffrn_reflns_theta_min 2.078
_diffrn_standards_decay_% 0
_diffrn_standards_interval_count 0
_diffrn_standards_interval_time 0
_diffrn_standards_number 0
_exptl_absorpt_coefficient_mu 2.774
_exptl_absorpt_correction_T_max 0.620
_exptl_absorpt_correction_T_min 0.481
_exptl_absorpt_correction_type numerical
_exptl_absorpt_process_details '(Stoe & Cie GmbH 2016)'
_exptl_crystal_colour orange
_exptl_crystal_density_diffrn 3.096
_exptl_crystal_description 'fragment, plate'
_exptl_crystal_F_000 5520.8
_exptl_crystal_size_max 0.140
_exptl_crystal_size_mid 0.100
_exptl_crystal_size_min 0.040
_refine_diff_density_max 2.114
_refine_diff_density_min -0.636
_refine_diff_density_rms 0.125
_refine_ls_extinction_coef 0.000076(13)
_refine_ls_extinction_expression Fc^*^=kFc[1+0.001xFc^2^\l^3^/sin(2\q)]^-1/4^
_refine_ls_extinction_method 'SHELXL-2018/3 (Sheldrick 2018)'
_refine_ls_goodness_of_fit_ref 1.054
_refine_ls_hydrogen_treatment undef
_refine_ls_matrix_type full
_refine_ls_number_parameters 166
_refine_ls_number_reflns 7316
_refine_ls_number_restraints 0
_refine_ls_restrained_S_all 1.054
_refine_ls_R_factor_all 0.0467
_refine_ls_R_factor_gt 0.0299
_refine_ls_shift/su_max 0.001
_refine_ls_shift/su_mean 0.000
_refine_ls_structure_factor_coef Fsqd
_refine_ls_weighting_details 'w=1/[\s^2^(Fo^2^)+(0.0329P)^2^+6.5636P] where P=(Fo^2^+2Fc^2^)/3'
_refine_ls_weighting_scheme calc
_refine_ls_wR_factor_gt 0.0708
_refine_ls_wR_factor_ref 0.0775
_reflns_Friedel_coverage 0.000
_reflns_Friedel_fraction_full .
_reflns_Friedel_fraction_max .
_reflns_number_gt 5631
_reflns_number_total 7316
_reflns_threshold_expression 'I > 2\s(I)'
_cod_data_source_file JSSC-2021-293-121841.cif
_cod_data_source_block Pezzo_373K
_cod_original_cell_volume 6130(8)
_cod_original_formula_sum 'Al18 Be18 Cs6.60 Li9 Na1.15 O162 Si54'
_cod_database_code 1566194
_shelx_space_group_comment
;
The symmetry employed for this shelxl refinement is uniquely defined
by the following loop, which should always be used as a source of
symmetry information in preference to the above space-group names.
They are only intended as comments.
;

loop_
_space_group_symop_operation_xyz
'x, y, z'
'-y, x-y, z'
'-x+y, -x, z'
'y, x, -z+1/2'
'x-y, -y, -z+1/2'
'-x, -x+y, -z+1/2'
'x+2/3, y+1/3, z+1/3'
'-y+2/3, x-y+1/3, z+1/3'
'-x+y+2/3, -x+1/3, z+1/3'
'y+2/3, x+1/3, -z+5/6'
'x-y+2/3, -y+1/3, -z+5/6'
'-x+2/3, -x+y+1/3, -z+5/6'
'x+1/3, y+2/3, z+2/3'
'-y+1/3, x-y+2/3, z+2/3'
'-x+y+1/3, -x+2/3, z+2/3'
'y+1/3, x+2/3, -z+7/6'
'x-y+1/3, -y+2/3, -z+7/6'
'-x+1/3, -x+y+2/3, -z+7/6'
'-x, -y, -z'
'y, -x+y, -z'
'x-y, x, -z'
'-y, -x, z-1/2'
'-x+y, y, z-1/2'
'x, x-y, z-1/2'
'-x+2/3, -y+1/3, -z+1/3'
'y+2/3, -x+y+1/3, -z+1/3'
'x-y+2/3, x+1/3, -z+1/3'
'-y+2/3, -x+1/3, z-1/6'
'-x+y+2/3, y+1/3, z-1/6'
'x+2/3, x-y+1/3, z-1/6'
'-x+1/3, -y+2/3, -z+2/3'
'y+1/3, -x+y+2/3, -z+2/3'
'x-y+1/3, x+2/3, -z+2/3'
'-y+1/3, -x+2/3, z+1/6'
'-x+y+1/3, y+2/3, z+1/6'
'x+1/3, x-y+2/3, z+1/6'

loop_
_atom_site_label
_atom_site_type_symbol
_atom_site_fract_x
_atom_site_fract_y
_atom_site_fract_z
_atom_site_U_iso_or_equiv
_atom_site_adp_type
_atom_site_occupancy
_atom_site_site_symmetry_order
_atom_site_calc_flag
_atom_site_refinement_flags_posn
_atom_site_refinement_flags_adp
_atom_site_refinement_flags_occupancy
_atom_site_disorder_assembly
_atom_site_disorder_group
Cs1 Cs -0.00091(11) -0.0001(2) 0.08185(2) 0.02650(11) Uani 0.2349(4) 1 d . . P A -1
Cs2 Cs 0.0011(12) -0.0072(3) 0.24775(17) 0.0294(10) Uani 0.1315(3) 1 d . . P A -1
Na1 Na 0.000000 0.000000 0.000000 0.0059(7) Uiso 0.229(5) 6 d S . P A .
Na2 Na 0.000000 0.000000 0.1630(4) 0.018(2) Uiso 0.077(5) 3 d S . P A .
Si1 Si 0.04432(2) 0.21940(2) -0.00120(2) 0.00403(3) Uani 1 1 d . . . . .
Si2 Si 0.21984(2) 0.05073(2) 0.16522(2) 0.00367(3) Uani 1 1 d . . . . .
Si3 Si 0.05027(2) -0.16984(2) 0.16634(2) 0.00384(3) Uani 1 1 d . . . . .
Al1 Al 0.666667 0.00052(2) 0.083333 0.00422(4) Uani 1 2 d S T P . .
Al2 Al -0.00650(2) 0.333333 0.083333 0.00452(4) Uani 1 2 d S T P . .
O1 O 0.27548(4) 0.06392(4) 0.21540(2) 0.00708(7) Uani 1 1 d . . . . .
O2 O 0.07063(4) 0.28056(4) -0.05105(2) 0.00688(6) Uani 1 1 d . . . . .
O3 O 0.05970(4) -0.23018(4) 0.12375(2) 0.00980(8) Uani 1 1 d . . . . .
O4 O 0.29020(4) 0.07592(4) 0.11934(2) 0.00707(7) Uani 1 1 d . . . . .
O5 O 0.04940(4) 0.28241(4) 0.04403(2) 0.00974(8) Uani 1 1 d . . . . .
O6 O 0.06887(4) -0.20252(4) 0.21822(2) 0.00745(7) Uani 1 1 d . . . . .
O7 O -0.05940(4) 0.11950(4) -0.00578(2) 0.00963(8) Uani 1 1 d . . . . .
O8 O -0.05281(4) -0.17290(4) 0.16579(2) 0.01002(7) Uani 1 1 d . . . . .
O9 O 0.12744(4) -0.05576(4) 0.15942(2) 0.01029(8) Uani 1 1 d . . . . .
Be1 Be 0.33866(6) 0.17123(7) 0.08422(3) 0.00670(11) Uani 1 1 d . . . . .
Li1 Li 0.50350(14) 0.50350(14) 0.750000 0.0119(3) Uani 1 2 d S T P . .

loop_
_atom_site_aniso_label
_atom_site_aniso_U_11
_atom_site_aniso_U_22
_atom_site_aniso_U_33
_atom_site_aniso_U_23
_atom_site_aniso_U_13
_atom_site_aniso_U_12
Cs1 0.0189(4) 0.0339(15) 0.02110(8) -0.0001(4) 0.0000(4) 0.0091(14)
Cs2 0.039(2) 0.0249(16) 0.0198(7) -0.007(3) -0.001(3) 0.0122(13)
Si1 0.00379(6) 0.00368(5) 0.00452(6) 0.00019(4) 0.00065(4) 0.00179(4)
Si2 0.00352(5) 0.00309(5) 0.00428(6) 0.00014(4) 0.00009(4) 0.00156(4)
Si3 0.00331(5) 0.00348(5) 0.00438(6) -0.00023(4) -0.00027(4) 0.00144(4)
Al1 0.00407(9) 0.00410(7) 0.00447(10) -0.00017(3) -0.00035(7) 0.00203(5)
Al2 0.00456(7) 0.00423(9) 0.00465(10) -0.00032(7) -0.00016(4) 0.00212(5)
O1 0.00944(16) 0.00627(14) 0.00608(14) -0.00096(11) -0.00334(12) 0.00435(13)
O2 0.00554(14) 0.00830(15) 0.00699(15) 0.00340(12) 0.00145(11) 0.00359(12)
O3 0.00998(17) 0.01016(17) 0.00926(17) -0.00557(14) -0.00131(13) 0.00503(15)
O4 0.00874(15) 0.00629(14) 0.00669(15) 0.00152(11) 0.00378(12) 0.00414(12)
O5 0.01109(18) 0.00976(17) 0.00864(17) -0.00364(13) 0.00135(13) 0.00542(15)
O6 0.00587(14) 0.00827(16) 0.00644(14) 0.00232(12) -0.00112(11) 0.00219(12)
O7 0.00421(14) 0.00681(15) 0.0146(2) 0.00083(13) 0.00129(13) 0.00029(12)
O8 0.00380(13) 0.01140(17) 0.0150(2) 0.00053(15) -0.00026(13) 0.00391(13)
O9 0.00671(15) 0.00404(14) 0.0157(2) 0.00068(13) -0.00107(14) -0.00062(12)
Be1 0.0081(3) 0.0060(3) 0.0066(3) 0.0003(2) 0.0002(2) 0.0040(2)
Li1 0.0092(5) 0.0092(5) 0.0097(8) -0.0004(4) 0.0004(4) -0.0011(6)

loop_
_atom_type_symbol
_atom_type_description
_atom_type_scat_dispersion_real
_atom_type_scat_dispersion_imag
_atom_type_scat_source
Li Li -0.0003 0.0001 'International Tables Vol C Tables 4.2.6.8 and 6.1.1.4'
Be Be 0.0005 0.0002 'International Tables Vol C Tables 4.2.6.8 and 6.1.1.4'
O O 0.0106 0.0060 'International Tables Vol C Tables 4.2.6.8 and 6.1.1.4'
Al Al 0.0645 0.0514 'International Tables Vol C Tables 4.2.6.8 and 6.1.1.4'
Si Si 0.0817 0.0704 'International Tables Vol C Tables 4.2.6.8 and 6.1.1.4'
Cs Cs -0.3680 2.1192 'International Tables Vol C Tables 4.2.6.8 and 6.1.1.4'
Na Na 0.0362 0.0249 'International Tables Vol C Tables 4.2.6.8 and 6.1.1.4'
H H 0.0000 0.0000 'International Tables Vol C Tables 4.2.6.8 and 6.1.1.4'
Rb Rb -0.9393 2.9676 'International Tables Vol C Tables 4.2.6.8 and 6.1.1.4'
K K 0.2009 0.2494 'International Tables Vol C Tables 4.2.6.8 and 6.1.1.4'

loop_
_geom_angle_atom_site_label_1
_geom_angle_atom_site_label_2
_geom_angle_atom_site_label_3
_geom_angle
_geom_angle_site_symmetry_1
_geom_angle_site_symmetry_3
Na2 Cs1 Na1 179.30(9) . .
Na2 Cs1 O9 50.06(5) . .
Na1 Cs1 O9 129.29(9) . .
Na2 Cs1 O8 46.32(5) . .
Na1 Cs1 O8 133.58(12) . .
O9 Cs1 O8 43.95(4) . .
Na2 Cs1 O7 134.44(11) . .
Na1 Cs1 O7 46.05(5) . .
O9 Cs1 O7 161.60(7) . .
O8 Cs1 O7 154.40(5) . .
Na2 Cs1 Si2 53.67(4) . .
Na1 Cs1 Si2 125.64(6) . .
O9 Cs1 Si2 23.753(15) . .
O8 Cs1 Si2 65.90(4) . .
O7 Cs1 Si2 138.72(8) . .
Na2 Cs1 Si1 125.90(11) . .
Na1 Cs1 Si1 54.27(6) . .
O9 Cs1 Si1 137.69(6) . .
O8 Cs1 Si1 171.02(6) . .
O7 Cs1 Si1 24.33(2) . .
Si2 Cs1 Si1 114.40(6) . .
Na2 Cs1 Si3 53.44(6) . .
Na1 Cs1 Si3 126.13(11) . .
O9 Cs1 Si3 23.81(2) . .
O8 Cs1 Si3 23.82(2) . .
O7 Cs1 Si3 170.91(7) . .
Si2 Cs1 Si3 47.55(3) . .
Si1 Cs1 Si3 160.62(5) . .
Na2 Cs1 Cs2 1.46(14) . .
Na1 Cs1 Cs2 178.1(2) . .
O9 Cs1 Cs2 49.0(2) . .
O8 Cs1 Cs2 44.94(8) . .
O7 Cs1 Cs2 135.83(19) . .
Si2 Cs1 Cs2 53.2(2) . .
Si1 Cs1 Cs2 127.33(11) . .
Si3 Cs1 Cs2 52.01(16) . .
Na2 Cs2 O8 48.42(7) . .
Na2 Cs2 O9 47.9(2) . .
O8 Cs2 O9 43.81(12) . .
Na2 Cs2 Si3 56.5(2) . .
O8 Cs2 Si3 25.00(9) . .
O9 Cs2 Si3 25.15(7) . .
Na2 Cs2 Si2 54.9(3) . .
O8 Cs2 Si2 67.7(2) . .
O9 Cs2 Si2 24.43(10) . .
Si3 Cs2 Si2 49.00(17) . .
Na2 Cs2 Cs1 1.40(13) . .
O8 Cs2 Cs1 47.10(8) . .
O9 Cs2 Cs1 46.82(7) . .
Si3 Cs2 Cs1 55.16(8) . .
Si2 Cs2 Cs1 54.51(9) . .
Cs1 Na1 O7 93.41(7) . .
Cs1 Na1 O7 86.44(7) . 20
O7 Na1 O7 60.404(3) . 20
Cs1 Na1 O7 93.56(7) . 2
O7 Na1 O7 119.596(3) . 2
O7 Na1 O7 180.00(3) 20 2
Cs1 Na1 O7 86.01(4) . 21
O7 Na1 O7 60.402(3) . 21
O7 Na1 O7 119.597(3) 20 21
O7 Na1 O7 60.403(3) 2 21
Cs1 Na1 O7 93.99(4) . 3
O7 Na1 O7 119.598(3) . 3
O7 Na1 O7 60.403(3) 20 3
O7 Na1 O7 119.597(3) 2 3
O7 Na1 O7 180.00(3) 21 3
Cs1 Na1 O7 86.59(7) . 19
O7 Na1 O7 180.0 . 19
O7 Na1 O7 119.597(3) 20 19
O7 Na1 O7 60.403(3) 2 19
O7 Na1 O7 119.597(3) 21 19
O7 Na1 O7 60.403(3) 3 19
Cs1 Na1 Si1 89.49(8) . 19
O7 Na1 Si1 149.835(11) . 19
O7 Na1 Si1 149.751(11) 20 19
O7 Na1 Si1 30.249(11) 2 19
O7 Na1 Si1 89.929(11) 21 19
O7 Na1 Si1 90.071(11) 3 19
O7 Na1 Si1 30.164(11) 19 19
Cs1 Na1 Si1 90.35(5) . 2
O7 Na1 Si1 89.930(11) . 2
O7 Na1 Si1 149.838(11) 20 2
O7 Na1 Si1 30.162(11) 2 2
O7 Na1 Si1 30.251(11) 21 2
O7 Na1 Si1 149.749(11) 3 2
O7 Na1 Si1 90.069(11) 19 2
Si1 Na1 Si1 60.0 19 2
Cs1 Na1 Si1 89.65(5) . 20
O7 Na1 Si1 90.070(11) . 20
O7 Na1 Si1 30.162(11) 20 20
O7 Na1 Si1 149.838(11) 2 20
O7 Na1 Si1 149.749(11) 21 20
O7 Na1 Si1 30.251(11) 3 20
O7 Na1 Si1 89.931(11) 19 20
Si1 Na1 Si1 120.0 19 20
Si1 Na1 Si1 180.000(11) 2 20
Cs1 Na1 Si1 90.51(8) . .
O7 Na1 Si1 30.164(11) . .
O7 Na1 Si1 30.250(11) 20 .
O7 Na1 Si1 149.750(11) 2 .
O7 Na1 Si1 90.070(11) 21 .
O7 Na1 Si1 89.930(11) 3 .
O7 Na1 Si1 149.836(11) 19 .
Si1 Na1 Si1 180.0 19 .
Si1 Na1 Si1 120.0 2 .
Si1 Na1 Si1 60.0 20 .
Cs1 Na1 Si1 90.93(5) . 3
O7 Na1 Si1 149.751(11) . 3
O7 Na1 Si1 90.071(11) 20 3
O7 Na1 Si1 89.929(11) 2 3
O7 Na1 Si1 149.836(11) 21 3
O7 Na1 Si1 30.164(11) 3 3
O7 Na1 Si1 30.250(11) 19 3
Si1 Na1 Si1 60.0 19 3
Si1 Na1 Si1 120.0 2 3
Si1 Na1 Si1 60.0 20 3
Si1 Na1 Si1 120.0 . 3
Cs1 Na2 Cs2 177.1(3) . .
Cs1 Na2 O8 92.1(2) . 2
Cs2 Na2 O8 88.5(4) . 2
Cs1 Na2 O8 91.5(2) . 3
Cs2 Na2 O8 90.6(5) . 3
O8 Na2 O8 119.90(3) 2 3
Cs1 Na2 O8 91.9(2) . .
Cs2 Na2 O8 85.4(3) . .
O8 Na2 O8 119.90(3) 2 .
O8 Na2 O8 119.90(3) 3 .
Cs1 Na2 O9 87.5(2) . 3
Cs2 Na2 O9 91.9(4) . 3
O8 Na2 O9 179.6(5) 2 3
O8 Na2 O9 60.189(15) 3 3
O8 Na2 O9 60.053(15) . 3
Cs1 Na2 O9 87.8(2) . 2
Cs2 Na2 O9 95.0(3) . 2
O8 Na2 O9 60.189(15) 2 2
O8 Na2 O9 60.054(16) 3 2
O8 Na2 O9 179.6(5) . 2
O9 Na2 O9 119.86(3) 3 2
Cs1 Na2 O9 88.1(2) . .
Cs2 Na2 O9 89.7(5) . .
O8 Na2 O9 60.054(15) 2 .
O8 Na2 O9 179.6(5) 3 .
O8 Na2 O9 60.190(15) . .
O9 Na2 O9 119.86(3) 3 .
O9 Na2 O9 119.86(3) 2 .
Cs1 Na2 Si2 90.99(19) . 3
Cs2 Na2 Si2 87.1(2) . 3
O8 Na2 Si2 149.79(4) 2 3
O8 Na2 Si2 90.032(16) 3 3
O8 Na2 Si2 29.929(12) . 3
O9 Na2 Si2 30.177(12) 3 3
O9 Na2 Si2 149.995(19) 2 3
O9 Na2 Si2 90.042(11) . 3
Cs1 Na2 Si2 91.47(19) . .
Cs2 Na2 Si2 87.6(5) . .
O8 Na2 Si2 29.931(12) 2 .
O8 Na2 Si2 149.79(4) 3 .
O8 Na2 Si2 90.032(16) . .
O9 Na2 Si2 149.994(19) 3 .
O9 Na2 Si2 90.043(11) 2 .
O9 Na2 Si2 30.176(12) . .
Si2 Na2 Si2 119.961(13) 3 .
Cs1 Na2 Si2 90.90(19) . 2
Cs2 Na2 Si2 91.9(4) . 2
O8 Na2 Si2 90.032(16) 2 2
O8 Na2 Si2 29.930(12) 3 2
O8 Na2 Si2 149.79(4) . 2
O9 Na2 Si2 90.042(11) 3 2
O9 Na2 Si2 30.177(12) 2 2
O9 Na2 Si2 149.995(19) . 2
Si2 Na2 Si2 119.962(13) 3 2
Si2 Na2 Si2 119.963(13) . 2
Cs1 Na2 Si3 91.33(18) . 3
Cs2 Na2 Si3 89.6(5) . 3
O8 Na2 Si3 149.73(5) 2 3
O8 Na2 Si3 29.914(12) 3 3
O8 Na2 Si3 90.017(17) . 3
O9 Na2 Si3 30.381(12) 3 3
O9 Na2 Si3 89.925(11) 2 3
O9 Na2 Si3 150.153(14) . 3
Si2 Na2 Si3 60.123(7) 3 3
Si2 Na2 Si3 177.2(4) . 3
Si2 Na2 Si3 59.843(7) 2 3
O5 Si1 O2 112.36(6) . .
O5 Si1 O7 112.75(3) . .
O2 Si1 O7 110.57(4) . .
O5 Si1 O7 109.94(4) . 20
O2 Si1 O7 108.57(3) . 20
O7 Si1 O7 102.10(4) . 20
O5 Si1 Li1 34.64(5) . 8_554
O2 Si1 Li1 114.23(5) . 8_554
O7 Si1 Li1 132.80(4) . 8_554
O7 Si1 Li1 77.27(4) 20 8_554
O5 Si1 Na1 126.64(4) . .
O2 Si1 Na1 120.93(3) . .
O7 Si1 Na1 51.05(2) . .
O7 Si1 Na1 51.07(2) 20 .
Li1 Si1 Na1 112.41(3) 8_554 .
O5 Si1 Cs1 91.51(7) . .
O2 Si1 Cs1 155.42(3) . .
O7 Si1 Cs1 62.14(4) . .
O7 Si1 Cs1 54.87(3) 20 .
Li1 Si1 Cs1 81.85(5) 8_554 .
Na1 Si1 Cs1 35.22(4) . .
O9 Si2 O1 112.30(3) . .
O9 Si2 O4 109.90(4) . .
O1 Si2 O4 112.60(6) . .
O9 Si2 O8 103.33(3) . 2
O1 Si2 O8 108.40(3) . 2
O4 Si2 O8 109.88(3) . 2
O9 Si2 Na2 54.35(3) . .
O1 Si2 Na2 121.03(18) . .
O4 Si2 Na2 126.11(18) . .
O8 Si2 Na2 49.11(2) 2 .
O9 Si2 Cs2 64.37(6) . .
O1 Si2 Cs2 83.64(18) . .
O4 Si2 Cs2 163.38(19) . .
O8 Si2 Cs2 59.24(15) 2 .
Na2 Si2 Cs2 37.4(3) . .
O9 Si2 Cs1 58.08(5) . .
O1 Si2 Cs1 155.89(3) . .
O4 Si2 Cs1 91.39(6) . .
O8 Si2 Cs1 58.36(5) 2 .
Na2 Si2 Cs1 34.86(18) . .
Cs2 Si2 Cs1 72.27(18) . .
O3 Si3 O6 112.68(6) . .
O3 Si3 O9 110.17(4) . .
O6 Si3 O9 108.09(3) . .
O3 Si3 O8 112.25(4) . .
O6 Si3 O8 110.29(3) . .
O9 Si3 O8 102.85(3) . .
O3 Si3 Li1 35.13(5) . 7_444
O6 Si3 Li1 119.29(5) . 7_444
O9 Si3 Li1 75.69(5) . 7_444
O8 Si3 Li1 128.31(4) . 7_444
O3 Si3 Na2 129.53(18) . .
O6 Si3 Na2 117.79(18) . .
O9 Si3 Na2 54.17(3) . .
O8 Si3 Na2 48.91(2) . .
Li1 Si3 Na2 112.23(16) 7_444 .
O3 Si3 Cs2 167.23(19) . .
O6 Si3 Cs2 79.72(16) . .
O9 Si3 Cs2 66.75(15) . .
O8 Si3 Cs2 58.3(2) . .
Li1 Si3 Cs2 141.92(12) 7_444 .
Na2 Si3 Cs2 38.2(2) . .
O3 Si3 Cs1 94.95(7) . .
O6 Si3 Cs1 152.30(4) . .
O9 Si3 Cs1 57.51(4) . .
O8 Si3 Cs1 57.51(3) . .
Li1 Si3 Cs1 82.14(5) 7_444 .
Na2 Si3 Cs1 34.66(18) . .
Cs2 Si3 Cs1 72.83(16) . .
O3 Al1 O3 88.57(6) 3_655 17_544
O3 Al1 O2 93.06(4) 3_655 35_545
O3 Al1 O2 92.64(4) 17_544 35_545
O3 Al1 O2 92.64(4) 3_655 21_655
O3 Al1 O2 93.06(4) 17_544 21_655
O2 Al1 O2 172.04(3) 35_545 21_655
O3 Al1 O1 169.94(2) 3_655 28
O3 Al1 O1 94.05(4) 17_544 28
O2 Al1 O1 77.13(4) 35_545 28
O2 Al1 O1 96.92(4) 21_655 28
O3 Al1 O1 94.05(5) 3_655 26
O3 Al1 O1 169.94(2) 17_544 26
O2 Al1 O1 96.92(4) 35_545 26
O2 Al1 O1 77.13(4) 21_655 26
O1 Al1 O1 85.05(5) 28 26
O3 Al1 Be1 131.28(3) 3_655 16_544
O3 Al1 Be1 95.01(3) 17_544 16_544
O2 Al1 Be1 38.30(3) 35_545 16_544
O2 Al1 Be1 135.42(3) 21_655 16_544
O1 Al1 Be1 38.83(3) 28 16_544
O1 Al1 Be1 90.57(3) 26 16_544
O3 Al1 Be1 95.01(3) 3_655 2_655
O3 Al1 Be1 131.28(3) 17_544 2_655
O2 Al1 Be1 135.42(3) 35_545 2_655
O2 Al1 Be1 38.30(3) 21_655 2_655
O1 Al1 Be1 90.57(3) 28 2_655
O1 Al1 Be1 38.84(3) 26 2_655
Be1 Al1 Be1 117.11(4) 16_544 2_655
O3 Al1 Li1 44.28(3) 3_655 9_554
O3 Al1 Li1 44.28(3) 17_544 9_554
O2 Al1 Li1 93.979(17) 35_545 9_554
O2 Al1 Li1 93.983(17) 21_655 9_554
O1 Al1 Li1 137.48(2) 28 9_554
O1 Al1 Li1 137.47(2) 26 9_554
Be1 Al1 Li1 121.45(2) 16_544 9_554
Be1 Al1 Li1 121.45(2) 2_655 9_554
O5 Al2 O5 90.10(6) 17_554 .
O5 Al2 O4 92.31(4) 17_554 18_554
O5 Al2 O4 94.30(5) . 18_554
O5 Al2 O4 94.30(5) 17_554 2
O5 Al2 O4 92.31(4) . 2
O4 Al2 O4 170.63(3) 18_554 2
O5 Al2 O6 169.71(2) 17_554 28_455
O5 Al2 O6 93.63(4) . 28_455
O4 Al2 O6 96.96(4) 18_554 28_455
O4 Al2 O6 75.99(4) 2 28_455
O5 Al2 O6 93.63(4) 17_554 27_455
O5 Al2 O6 169.71(2) . 27_455
O4 Al2 O6 75.99(4) 18_554 27_455
O4 Al2 O6 96.95(4) 2 27_455
O6 Al2 O6 84.34(4) 28_455 27_455
O5 Al2 Be1 91.28(3) 17_554 18_554
O5 Al2 Be1 132.58(3) . 18_554
O4 Al2 Be1 38.28(3) 18_554 18_554
O4 Al2 Be1 134.76(3) 2 18_554
O6 Al2 Be1 93.23(3) 28_455 18_554
O6 Al2 Be1 37.85(3) 27_455 18_554
O5 Al2 Be1 132.58(3) 17_554 2
O5 Al2 Be1 91.28(3) . 2
O4 Al2 Be1 134.77(3) 18_554 2
O4 Al2 Be1 38.28(3) 2 2
O6 Al2 Be1 37.84(3) 28_455 2
O6 Al2 Be1 93.24(3) 27_455 2
Be1 Al2 Be1 120.71(4) 18_554 2
O5 Al2 Li1 45.05(3) 17_554 8_554
O5 Al2 Li1 45.05(3) . 8_554
O4 Al2 Li1 94.682(17) 18_554 8_554
O4 Al2 Li1 94.685(17) 2 8_554
O6 Al2 Li1 137.84(2) 28_455 8_554
O6 Al2 Li1 137.83(2) 27_455 8_554
Be1 Al2 Li1 119.65(2) 18_554 8_554
Be1 Al2 Li1 119.65(2) 2 8_554
Si2 O1 Be1 127.00(5) . 25
Si2 O1 Al1 137.56(3) . 27_445
Be1 O1 Al1 93.90(5) 25 27_445
Si1 O2 Be1 135.27(5) . 21
Si1 O2 Al1 128.93(3) . 20_565
Be1 O2 Al1 94.51(5) 21 20_565
Si3 O3 Al1 147.80(4) . 2_545
Si3 O3 Li1 116.35(6) . 7_444
Al1 O3 Li1 93.72(7) 2_545 7_444
Si2 O4 Be1 130.51(5) . .
Si2 O4 Al2 134.53(3) . 3
Be1 O4 Al2 94.83(6) . 3
Si1 O5 Al2 150.41(4) . .
Si1 O5 Li1 117.29(6) . 8_554
Al2 O5 Li1 92.24(7) . 8_554
Si3 O6 Be1 131.72(5) . 35_545
Si3 O6 Al2 129.70(3) . 26_445
Be1 O6 Al2 95.23(5) 35_545 26_445
Si1 O7 Si1 158.49(4) . 21
Si1 O7 Na1 98.78(2) . .
Si1 O7 Na1 98.68(2) 21 .
Si1 O7 Cs1 93.53(4) . .
Si1 O7 Cs1 91.62(4) 21 .
Na1 O7 Cs1 40.54(4) . .
Si2 O8 Si3 157.85(4) 3 .
Si2 O8 Na2 100.97(3) 3 .
Si3 O8 Na2 101.18(3) . .
Si2 O8 Cs2 99.1(3) 3 .
Si3 O8 Cs2 96.7(3) . .
Na2 O8 Cs2 46.2(3) . .
Si2 O8 Cs1 97.31(3) 3 .
Si3 O8 Cs1 98.67(4) . .
Na2 O8 Cs1 41.8(2) . .
Cs2 O8 Cs1 87.97(14) . .
Si2 O9 Si3 162.97(4) . .
Si2 O9 Na2 95.48(3) . .
Si3 O9 Na2 95.45(4) . .
Si2 O9 Cs1 98.17(5) . .
Si3 O9 Cs1 98.68(5) . .
Na2 O9 Cs1 41.8(2) . .
Si2 O9 Cs2 91.20(13) . .
Si3 O9 Cs2 88.10(10) . .
Na2 O9 Cs2 42.4(3) . .
Cs1 O9 Cs2 84.2(2) . .
O6 Be1 O2 111.54(8) 29 20
O6 Be1 O4 93.63(7) 29 .
O2 Be1 O4 126.45(6) 20 .
O6 Be1 O1 125.14(6) 29 25
O2 Be1 O1 94.44(7) 20 25
O4 Be1 O1 108.76(8) . 25
O6 Be1 Al1 132.96(5) 29 3_665
O2 Be1 Al1 47.19(3) 20 3_665
O4 Be1 Al1 133.36(5) . 3_665
O1 Be1 Al1 47.27(4) 25 3_665
O6 Be1 Al2 46.93(3) 29 3
O2 Be1 Al2 131.28(5) 20 3
O4 Be1 Al2 46.89(4) . 3
O1 Be1 Al2 134.26(5) 25 3
Al1 Be1 Al2 178.46(4) 3_665 3
O3 Li1 O3 84.01(11) 10 13
O3 Li1 O5 140.11(3) 10 12
O3 Li1 O5 108.95(6) 13 12
O3 Li1 O5 108.95(6) 10 15
O3 Li1 O5 140.11(3) 13 15
O5 Li1 O5 85.42(10) 12 15
O3 Li1 Al2 137.99(5) 10 15
O3 Li1 Al2 138.00(5) 13 15
O5 Li1 Al2 42.71(5) 12 15
O5 Li1 Al2 42.71(5) 15 15
O3 Li1 Al1 42.00(5) 10 14_545
O3 Li1 Al1 42.00(5) 13 14_545
O5 Li1 Al1 137.29(5) 12 14_545
O5 Li1 Al1 137.29(5) 15 14_545
Al2 Li1 Al1 180.0 15 14_545
O3 Li1 Si3 28.521(19) 10 10
O3 Li1 Si3 111.90(9) 13 10
O5 Li1 Si3 120.05(5) 12 10
O5 Li1 Si3 89.96(6) 15 10
Al2 Li1 Si3 109.89(4) 15 10
Al1 Li1 Si3 70.11(4) 14_545 10
O3 Li1 Si3 111.90(9) 10 13
O3 Li1 Si3 28.521(19) 13 13
O5 Li1 Si3 89.96(5) 12 13
O5 Li1 Si3 120.05(5) 15 13
Al2 Li1 Si3 109.90(4) 15 13
Al1 Li1 Si3 70.11(4) 14_545 13
Si3 Li1 Si3 140.21(9) 10 13
O3 Li1 Si1 122.86(5) 10 12
O3 Li1 Si1 86.95(5) 13 12
O5 Li1 Si1 28.072(18) 12 12
O5 Li1 Si1 113.47(9) 15 12
Al2 Li1 Si1 70.77(4) 15 12
Al1 Li1 Si1 109.23(4) 14_545 12
Si3 Li1 Si1 116.50(4) 10 12
Si3 Li1 Si1 77.17(6) 13 12
O3 Li1 Si1 86.95(6) 10 15
O3 Li1 Si1 122.86(5) 13 15
O5 Li1 Si1 113.47(9) 12 15
O5 Li1 Si1 28.072(18) 15 15
Al2 Li1 Si1 70.77(4) 15 15
Al1 Li1 Si1 109.23(4) 14_545 15
Si3 Li1 Si1 77.17(6) 10 15
Si3 Li1 Si1 116.50(4) 13 15
Si1 Li1 Si1 141.54(9) 12 15

loop_
_geom_bond_atom_site_label_1
_geom_bond_atom_site_label_2
_geom_bond_distance
_geom_bond_site_symmetry_2
Cs1 Na2 2.257(10) .
Cs1 Na1 2.277(2) .
Cs1 O9 3.384(2) .
Cs1 O8 3.384(3) .
Cs1 O7 3.497(3) .
Cs1 Si2 3.947(2) .
Cs1 Si1 3.948(3) .
Cs1 Si3 3.966(3) .
Cs1 Cs2 4.617(6) .
Cs2 Na2 2.362(11) .
Cs2 O8 3.263(4) .
Cs2 O9 3.501(13) .
Cs2 Si3 3.809(10) .
Cs2 Si2 3.882(15) .
Na1 O7 2.5224(14) .
Na1 O7 2.5224(14) 20
Na1 O7 2.5224(14) 2
Na1 O7 2.5224(14) 21
Na1 O7 2.5224(14) 3
Na1 O7 2.5224(14) 19
Na1 Si1 3.2052(16) 19
Na1 Si1 3.2052(16) 2
Na1 Si1 3.2052(16) 20
Na1 Si1 3.2052(16) .
Na1 Si1 3.2053(16) 3
Na2 O8 2.4490(14) 2
Na2 O8 2.4490(14) 3
Na2 O8 2.4491(14) .
Na2 O9 2.5963(15) 3
Na2 O9 2.5963(15) 2
Na2 O9 2.5963(15) .
Na2 Si2 3.1807(16) 3
Na2 Si2 3.1807(16) .
Na2 Si2 3.1807(16) 2
Na2 Si3 3.1878(16) 3
Si1 O5 1.5869(11) .
Si1 O2 1.6254(12) .
Si1 O7 1.6297(10) .
Si1 O7 1.6334(10) 20
Si1 Li1 2.9970(19) 8_554
Si2 O9 1.6061(10) .
Si2 O1 1.6107(12) .
Si2 O4 1.6122(11) .
Si2 O8 1.6165(10) 2
Si3 O3 1.5804(10) .
Si3 O6 1.6117(13) .
Si3 O9 1.6196(10) .
Si3 O8 1.6205(10) .
Si3 Li1 2.9660(19) 7_444
Al1 O3 1.8257(10) 3_655
Al1 O3 1.8258(10) 17_544
Al1 O2 1.9313(10) 35_545
Al1 O2 1.9314(10) 21_655
Al1 O1 1.9325(10) 28
Al1 O1 1.9325(10) 26
Al1 Be1 2.6247(17) 16_544
Al1 Be1 2.6248(16) 2_655
Al1 Li1 2.722(3) 9_554
Al2 O5 1.8370(10) 17_554
Al2 O5 1.8370(10) .
Al2 O4 1.9318(10) 18_554
Al2 O4 1.9320(10) 2
Al2 O6 1.9344(10) 28_455
Al2 O6 1.9344(10) 27_455
Al2 Be1 2.6370(16) 18_554
Al2 Be1 2.6370(16) 2
Al2 Li1 2.706(3) 8_554
O1 Be1 1.6499(13) 25
O2 Be1 1.6320(13) 21
O3 Li1 1.905(2) 7_444
O4 Be1 1.6395(13) .
O5 Li1 1.917(2) 8_554
O6 Be1 1.6246(13) 35_545
